data_4032417
loop_
_publ_author_name
'Yan, Qiao'
'Gin, Emma'
'Wasinska-Kalwa, Malgorzata'
'Banwell, Martin G.'
'Carr, Paul D.'

_publ_section_title
;
 A Palladium-Catalyzed Ullmann Cross-Coupling/Reductive Cyclization Route
 to the Carbazole Natural Products 3-Methyl-9H-carbazole, Glycoborine,
 Glycozoline, Clauszoline K, Mukonine, and Karapinchamine A.
;
_journal_issue 8
_journal_name_full 'The Journal of organic chemistry'
_journal_page_first 4148
_journal_page_last 4159
_journal_paper_doi 10.1021/acs.joc.7b00044
_journal_volume 82
_journal_year 2017
_chemical_formula_moiety 'C14 H13 N1 O1'
_chemical_formula_sum 'C14 H13 N O'
_chemical_formula_weight 211.26
_space_group_IT_number 14
_symmetry_cell_setting monoclinic
_symmetry_space_group_name_Hall '-P 2yn'
_symmetry_space_group_name_H-M 'P 1 21/n 1'
_atom_sites_solution_hydrogens difmap
_atom_sites_solution_primary direct
_audit_creation_date 2016-09-15
_audit_creation_method CRYSTALS_ver_14.43
_audit_update_record
;
2016-09-16 # Formatted by publCIF

;
_cell_angle_alpha 90
_cell_angle_beta 95.648(12)
_cell_angle_gamma 90
_cell_formula_units_Z 4
_cell_length_a 11.4714(17)
_cell_length_b 5.6130(6)
_cell_length_c 16.915(2)
_cell_measurement_reflns_used 2364
_cell_measurement_temperature 150
_cell_measurement_theta_max 73
_cell_measurement_theta_min 4
_cell_volume 1083.9(2)
_computing_cell_refinement
; 
 CrysAlisPro, Agilent Technologies, (2013), Yarnton, England 
;
_computing_data_collection 'SuperNova, (Agilent Technologies)'
_computing_data_reduction
; 
 CrysAlisPro, Agilent Technologies, (2013), Yarnton, England 
;
_computing_molecular_graphics 'PLATON (Spek, 2009)'
_computing_publication_material 'CRYSTALS (Betteridge et al., 2003)'
_computing_structure_refinement 'CRYSTALS (Betteridge et al., 2003)'
_computing_structure_solution 'SIR92 (Altomare et al., 1994)'
_diffrn_ambient_temperature 150
_diffrn_measured_fraction_theta_full 0.995
_diffrn_measured_fraction_theta_max 0.958
_diffrn_measurement_device Area
_diffrn_measurement_device_type 'Oxford Diffraction SuperNova'
_diffrn_measurement_method \w
_diffrn_radiation_monochromator graphite
_diffrn_radiation_type 'Cu K\a'
_diffrn_radiation_wavelength 1.54184
_diffrn_reflns_av_R_equivalents 0.030
_diffrn_reflns_limit_h_max 14
_diffrn_reflns_limit_h_min -14
_diffrn_reflns_limit_k_max 6
_diffrn_reflns_limit_k_min -4
_diffrn_reflns_limit_l_max 20
_diffrn_reflns_limit_l_min -20
_diffrn_reflns_number 9092
_diffrn_reflns_theta_full 67.568
_diffrn_reflns_theta_max 75.919
_diffrn_reflns_theta_min 4.890
_diffrn_standards_number 0
_exptl_absorpt_coefficient_mu 0.644
_exptl_absorpt_correction_T_max 0.96
_exptl_absorpt_correction_T_min 0.68
_exptl_absorpt_correction_type multi-scan
_exptl_absorpt_process_details
; 
 CrysAlisPro, Agilent Technologies, (2013), Yarnton, England 
;
_exptl_crystal_colour colourless
_exptl_crystal_density_diffrn 1.295
_exptl_crystal_density_method 'not measured'
_exptl_crystal_description plate
_exptl_crystal_F_000 448
_exptl_crystal_size_max 0.321
_exptl_crystal_size_mid 0.248
_exptl_crystal_size_min 0.069
_refine_diff_density_max 0.38
_refine_diff_density_min -0.35
_refine_ls_extinction_method None
_refine_ls_goodness_of_fit_ref 0.9998
_refine_ls_hydrogen_treatment constr
_refine_ls_matrix_type full
_refine_ls_number_parameters 145
_refine_ls_number_reflns 2155
_refine_ls_number_restraints 0
_refine_ls_R_factor_all 0.0698
_refine_ls_R_factor_gt 0.0577
_refine_ls_shift/su_max 0.0002469
_refine_ls_shift/su_mean 0.0000258
_refine_ls_structure_factor_coef Fsqd
_refine_ls_weighting_details
;
 Method= Modified Sheldrick 
 w=1/[\s^2^(F^2^) + ( 0.08P)^2^ + 1.32P] 
 ,where P=(max(Fo^2^,0) + 2Fc^2^)/3 
;
_refine_ls_weighting_scheme calc
_refine_ls_wR_factor_all 0.1638
_refine_ls_wR_factor_gt 0.1506
_refine_ls_wR_factor_ref 0.1638
_reflns_limit_h_max 14
_reflns_limit_h_min -14
_reflns_limit_k_max 6
_reflns_limit_k_min 0
_reflns_limit_l_max 20
_reflns_limit_l_min 0
_reflns_number_gt 1763
_reflns_number_total 2160
_reflns_threshold_expression I>2.0\s(I)
_oxford_diffrn_Wilson_B_factor 3.17
_oxford_diffrn_Wilson_scale 0.02
_oxford_refine_ls_r_factor_ref 0.0698
_oxford_refine_ls_scale 7.0(4)
_oxford_reflns_number_all 2155
_oxford_reflns_threshold_expression_ref I>-3.0\s(I)
_oxford_structure_analysis_title 'C:\Users\PaulCarr\Desktop\ban16_ At 17:22 on'
_cod_data_source_file jo7b00044_si_003.cif
_cod_data_source_block ban16_pc37sn
_cod_depositor_comments 'Adding full bibliography for 4032415--4032418.cif.'
_cod_original_sg_symbol_H-M 'P 1 21/n 1 '
_cod_original_formula_sum 'C14 H13 N1 O1'
_cod_database_code 4032417
_publcif_datablock.id {922d77c8-6d88-492a-b2af-578ee8f19bfc}

loop_
_symmetry_equiv_pos_as_xyz
x,y,z
-x,-y,-z
-x+1/2,y+1/2,-z+1/2
x+1/2,-y+1/2,z+1/2

loop_
_atom_site_label
_atom_site_type_symbol
_atom_site_fract_x
_atom_site_fract_y
_atom_site_fract_z
_atom_site_U_iso_or_equiv
_atom_site_occupancy
_atom_site_adp_type
_atom_site_refinement_flags_posn
N1 N 0.75351(16) 0.9019(3) 0.33733(11) 0.0380 1.0000 Uani .
O1 O 0.87342(14) 0.2515(3) 0.48861(9) 0.0426 1.0000 Uani .
C1 C 0.7233(2) 0.7729(4) 0.40170(13) 0.0365 1.0000 Uani .
C2 C 0.6320(2) 0.8112(5) 0.44900(14) 0.0441 1.0000 Uani .
C3 C 0.6240(2) 0.6549(5) 0.51063(15) 0.0476 1.0000 Uani .
C4 C 0.7020(2) 0.4666(5) 0.52713(14) 0.0443 1.0000 Uani .
C5 C 0.7916(2) 0.4278(4) 0.47924(12) 0.0360 1.0000 Uani .
C6 C 0.80227(19) 0.5816(4) 0.41493(12) 0.0326 1.0000 Uani .
C7 C 0.88139(18) 0.5927(4) 0.35401(12) 0.0309 1.0000 Uani .
C8 C 0.97356(19) 0.4503(4) 0.33407(12) 0.0339 1.0000 Uani .
C9 C 1.0346(2) 0.5130(4) 0.26990(13) 0.0376 1.0000 Uani .
C10 C 1.0020(2) 0.7209(4) 0.22706(13) 0.0393 1.0000 Uani .
C11 C 0.9103(2) 0.8641(4) 0.24500(12) 0.0378 1.0000 Uani .
C12 C 0.84878(19) 0.7963(4) 0.30811(12) 0.0332 1.0000 Uani .
C13 C 1.1343(2) 0.3616(5) 0.24792(17) 0.0515 1.0000 Uani .
C14 C 0.8706(2) 0.0955(5) 0.55566(14) 0.0479 1.0000 Uani .
H21 H 0.5752 0.9433 0.4370 0.0527 1.0000 Uiso R
H31 H 0.5608 0.6778 0.5451 0.0569 1.0000 Uiso R
H41 H 0.6923 0.3644 0.5727 0.0534 1.0000 Uiso R
H81 H 0.9956 0.3076 0.3658 0.0413 1.0000 Uiso R
H101 H 1.0484 0.7652 0.1829 0.0468 1.0000 Uiso R
H111 H 0.8895 1.0072 0.2138 0.0467 1.0000 Uiso R
H133 H 1.1667 0.4306 0.2018 0.0784 1.0000 Uiso R
H132 H 1.1975 0.3556 0.2913 0.0789 1.0000 Uiso R
H131 H 1.1063 0.2024 0.2341 0.0785 1.0000 Uiso R
H143 H 0.9386 -0.0155 0.5567 0.0742 1.0000 Uiso R
H142 H 0.8800 0.1893 0.6047 0.0733 1.0000 Uiso R
H141 H 0.7969 0.0007 0.5539 0.0741 1.0000 Uiso R
H11 H 0.7146 1.0337 0.3178 0.0471 1.0000 Uiso R

loop_
_atom_site_aniso_label
_atom_site_aniso_U_11
_atom_site_aniso_U_22
_atom_site_aniso_U_33
_atom_site_aniso_U_23
_atom_site_aniso_U_13
_atom_site_aniso_U_12
N1 0.0436(11) 0.0324(10) 0.0377(10) 0.0000(7) 0.0024(8) 0.0063(8)
O1 0.0535(10) 0.0382(9) 0.0369(8) 0.0096(7) 0.0089(7) 0.0006(7)
C1 0.0402(12) 0.0351(11) 0.0338(10) -0.0068(9) 0.0016(9) -0.0018(9)
C2 0.0393(13) 0.0486(14) 0.0449(13) -0.0129(11) 0.0067(10) 0.0011(10)
C3 0.0421(13) 0.0581(16) 0.0442(13) -0.0147(11) 0.0122(10) -0.0059(12)
C4 0.0485(14) 0.0503(14) 0.0355(11) -0.0042(10) 0.0118(10) -0.0118(11)
C5 0.0417(12) 0.0342(11) 0.0323(10) -0.0017(8) 0.0042(9) -0.0041(9)
C6 0.0368(11) 0.0318(11) 0.0294(10) -0.0024(8) 0.0037(8) -0.0016(8)
C7 0.0365(11) 0.0274(10) 0.0288(10) -0.0018(8) 0.0023(8) -0.0024(8)
C8 0.0394(11) 0.0295(10) 0.0336(11) 0.0000(8) 0.0066(8) -0.0020(9)
C9 0.0437(13) 0.0333(11) 0.0372(11) -0.0050(9) 0.0109(9) -0.0046(9)
C10 0.0477(13) 0.0391(12) 0.0322(11) -0.0013(9) 0.0092(9) -0.0114(10)
C11 0.0488(13) 0.0329(11) 0.0311(10) 0.0035(9) 0.0010(9) -0.0043(10)
C12 0.0395(12) 0.0284(10) 0.0310(10) -0.0024(8) 0.0004(8) -0.0025(8)
C13 0.0505(15) 0.0463(14) 0.0614(16) -0.0049(12) 0.0235(12) -0.0021(11)
C14 0.0662(16) 0.0431(14) 0.0336(11) 0.0116(10) 0.0014(11) -0.0102(12)

loop_
_atom_type_symbol
_atom_type_scat_dispersion_real
_atom_type_scat_dispersion_imag
_atom_type_scat_Cromer_Mann_a1
_atom_type_scat_Cromer_Mann_b1
_atom_type_scat_Cromer_Mann_a2
_atom_type_scat_Cromer_Mann_b2
_atom_type_scat_Cromer_Mann_a3
_atom_type_scat_Cromer_Mann_b3
_atom_type_scat_Cromer_Mann_a4
_atom_type_scat_Cromer_Mann_b4
_atom_type_scat_Cromer_Mann_c
_atom_type_scat_source
C 0.0181 0.0091 2.3100 20.8439 1.0200 10.2075 1.5886 0.5687 0.8650 51.6512 0.2156 'International Tables Vol C 4.2.6.8 and 6.1.1.4'
H 0.0000 0.0000 0.4930 10.5109 0.3229 26.1257 0.1402 3.1424 0.0408 57.7998 0.0030 'International Tables Vol C 4.2.6.8 and 6.1.1.4'
N 0.0311 0.0180 12.2126 0.0057 3.1322 9.8933 2.0125 28.9975 1.1663 0.5826 -11.5290 'International Tables Vol C 4.2.6.8 and 6.1.1.4'
O 0.0492 0.0322 3.0485 13.2771 2.2868 5.7011 1.5463 0.3239 0.8670 32.9089 0.2508 'International Tables Vol C 4.2.6.8 and 6.1.1.4'

loop_
_geom_angle_atom_site_label_1
_geom_angle_atom_site_label_2
_geom_angle_atom_site_label_3
_geom_angle
_geom_angle_publ_flag
C1 N1 C12 109.10(18) yes
C1 N1 H11 124.1 no
C12 N1 H11 126.8 no
C5 O1 C14 117.76(19) yes
N1 C1 C2 129.2(2) yes
N1 C1 C6 108.53(19) yes
C2 C1 C6 122.3(2) yes
C1 C2 C3 116.6(2) yes
C1 C2 H21 120.7 no
C3 C2 H21 122.7 no
C2 C3 C4 123.1(2) yes
C2 C3 H31 118.4 no
C4 C3 H31 118.5 no
C3 C4 C5 120.0(2) yes
C3 C4 H41 118.9 no
C5 C4 H41 121.2 no
C4 C5 O1 126.0(2) yes
C4 C5 C6 118.8(2) yes
O1 C5 C6 115.18(19) yes
C1 C6 C5 119.2(2) yes
C1 C6 C7 107.12(18) yes
C5 C6 C7 133.7(2) yes
C6 C7 C8 134.06(19) yes
C6 C7 C12 106.08(18) yes
C8 C7 C12 119.86(19) yes
C7 C8 C9 119.7(2) yes
C7 C8 H81 119.7 no
C9 C8 H81 120.6 no
C8 C9 C10 118.9(2) yes
C8 C9 C13 120.2(2) yes
C10 C9 C13 120.9(2) yes
C9 C10 C11 122.7(2) yes
C9 C10 H101 117.5 no
C11 C10 H101 119.8 no
C10 C11 C12 117.7(2) yes
C10 C11 H111 120.6 no
C12 C11 H111 121.6 no
C7 C12 C11 121.1(2) yes
C7 C12 N1 109.13(18) yes
C11 C12 N1 129.7(2) yes
C9 C13 H133 109.4 no
C9 C13 H132 111.1 no
H133 C13 H132 107.4 no
C9 C13 H131 109.8 no
H133 C13 H131 108.4 no
H132 C13 H131 110.6 no
O1 C14 H143 108.4 no
O1 C14 H142 109.4 no
H143 C14 H142 107.4 no
O1 C14 H141 112.8 no
H143 C14 H141 109.1 no
H142 C14 H141 109.5 no

loop_
_geom_bond_atom_site_label_1
_geom_bond_atom_site_label_2
_geom_bond_distance
_geom_bond_publ_flag
N1 C1 1.380(3) yes
N1 C12 1.377(3) yes
N1 H11 0.910 no
O1 C5 1.362(3) yes
O1 C14 1.436(3) yes
C1 C2 1.395(3) yes
C1 C6 1.408(3) yes
C2 C3 1.373(4) yes
C2 H21 0.995 no
C3 C4 1.395(4) yes
C3 H31 0.982 no
C4 C5 1.387(3) yes
C4 H41 0.976 no
C5 C6 1.404(3) yes
C6 C7 1.440(3) yes
C7 C8 1.393(3) yes
C7 C12 1.411(3) yes
C8 C9 1.394(3) yes
C8 H81 0.984 no
C9 C10 1.405(3) yes
C9 C13 1.500(3) yes
C10 C11 1.381(3) yes
C10 H101 0.991 no
C11 C12 1.389(3) yes
C11 H111 0.978 no
C13 H133 0.976 no
C13 H132 0.980 no
C13 H131 0.971 no
C14 H143 0.997 no
C14 H142 0.980 no
C14 H141 0.996 no

loop_
_geom_hbond_atom_site_label_D
_geom_hbond_atom_site_label_H
_geom_hbond_atom_site_label_A
_geom_hbond_site_symmetry_A
_geom_hbond_angle_DHA
_geom_hbond_distance_DH
_geom_hbond_distance_HA
_geom_hbond_distance_DA
_geom_hbond_publ_flag
N1 H11 C11 3_655 173.09(7) 0.910 2.514 3.418(3) yes

loop_
_publcif_info_datablock.id
_publcif_info_datablock.publ_exptl
_publcif_info_datablock.publ_geom
_publcif_info_datablock.structure
{922d77c8-6d88-492a-b2af-578ee8f19bfc} y y y

loop_
_publcif_info_tables.block_id
_publcif_info_tables.reference_item
{922d77c8-6d88-492a-b2af-578ee8f19bfc} '_geom_bond_atom_site_label_1'
{922d77c8-6d88-492a-b2af-578ee8f19bfc} '_geom_hbond_atom_site_label_D'
